data_4341447
loop_
_publ_author_name
'Gardinier, James R.'
'Hewage, Jeewantha S.'
'Lindeman, Sergey V.'

_publ_section_title
;
 Isomer Dependence in the Assembly and Lability of Silver(I)
 Trifluoromethanesulfonate Complexes of the Heteroditopic Ligands, 2-, 3-,
 and 4-[Di(1H-pyrazolyl)methyl]phenyl(di-p-tolyl)phosphine
;
_journal_name_full 'Inorganic Chemistry'
_journal_page_first 141106150122003
_journal_paper_doi 10.1021/ic5019357
_journal_year 2014
_chemical_formula_moiety 'C46 H40 Ag F3 N4 O3 P2 S'
_chemical_formula_sum 'C46 H40 Ag F3 N4 O3 P2 S'
_chemical_formula_weight 955.69
_chemical_name_systematic
;
 ? 
;
_space_group_crystal_system monoclinic
_space_group_IT_number 14
_space_group_name_Hall '-P 2yn'
_space_group_name_H-M_alt 'P 1 21/n 1'
_symmetry_space_group_name_Hall '-P 2yn'
_symmetry_space_group_name_H-M 'P 1 21/n 1'
_atom_sites_solution_hydrogens geom
_atom_sites_solution_primary direct
_atom_sites_solution_secondary difmap
_audit_creation_date 2014-05-02
_audit_creation_method
;
Olex2 1.2
(compiled 2014.03.20 svn.r2914 for OlexSys, GUI svn.r4816)
;
_cell_angle_alpha 90.00
_cell_angle_beta 90.3273(15)
_cell_angle_gamma 90.00
_cell_formula_units_Z 4
_cell_length_a 9.34515(15)
_cell_length_b 13.8176(3)
_cell_length_c 33.1325(6)
_cell_measurement_reflns_used 22446
_cell_measurement_temperature 100.00(10)
_cell_measurement_theta_max 29.0950
_cell_measurement_theta_min 3.1940
_cell_volume 4278.25(14)
_computing_cell_refinement
;
CrysAlisPro, Agilent Technologies,
Version 1.171.36.28 (release 01-02-2013 CrysAlis171 .NET)
(compiled Feb  1 2013,16:14:44)
;
_computing_data_collection
;
CrysAlisPro, Agilent Technologies,
Version 1.171.36.28 (release 01-02-2013 CrysAlis171 .NET)
(compiled Feb  1 2013,16:14:44)
;
_computing_data_reduction
;
CrysAlisPro, Agilent Technologies,
Version 1.171.36.28 (release 01-02-2013 CrysAlis171 .NET)
(compiled Feb  1 2013,16:14:44)
;
_computing_molecular_graphics 'Olex2 (Dolomanov et al., 2009)'
_computing_publication_material 'Olex2 (Dolomanov et al., 2009)'
_computing_structure_refinement 'XL (Sheldrick, 2008)'
_computing_structure_solution 'XS (Sheldrick, 2008)'
_diffrn_ambient_temperature 100.00(10)
_diffrn_detector_area_resol_mean 10.3756
_diffrn_measured_fraction_theta_full 0.996
_diffrn_measured_fraction_theta_max 0.907
_diffrn_measurement_device_type 'SuperNova, Dual, Cu at zero, Atlas'
_diffrn_measurement_method '\w scans'
_diffrn_orient_matrix_UB_11 0.0185785000
_diffrn_orient_matrix_UB_12 0.0337804000
_diffrn_orient_matrix_UB_13 -0.0152181000
_diffrn_orient_matrix_UB_21 0.0235798000
_diffrn_orient_matrix_UB_22 -0.0384536000
_diffrn_orient_matrix_UB_23 -0.0124860000
_diffrn_orient_matrix_UB_31 -0.0697179000
_diffrn_orient_matrix_UB_32 -0.0040238000
_diffrn_orient_matrix_UB_33 -0.0084030000
_diffrn_radiation_monochromator mirror
_diffrn_radiation_type MoK\a
_diffrn_radiation_wavelength 0.71073
_diffrn_reflns_av_R_equivalents 0.0324
_diffrn_reflns_av_unetI/netI 0.0299
_diffrn_reflns_limit_h_max 12
_diffrn_reflns_limit_h_min -12
_diffrn_reflns_limit_k_max 17
_diffrn_reflns_limit_k_min -17
_diffrn_reflns_limit_l_max 42
_diffrn_reflns_limit_l_min -45
_diffrn_reflns_number 48712
_diffrn_reflns_theta_full 27.00
_diffrn_reflns_theta_max 29.52
_diffrn_reflns_theta_min 2.85
_diffrn_source 'SuperNova (Mo) X-ray Source'
_exptl_absorpt_coefficient_mu 0.654
_exptl_absorpt_correction_T_max 0.947
_exptl_absorpt_correction_T_min 0.904
_exptl_absorpt_correction_type gaussian
_exptl_absorpt_process_details
;
CrysAlisPro, Agilent Technologies,
Version 1.171.36.28 (release 01-02-2013 CrysAlis171 .NET)
(compiled Feb  1 2013,16:14:44)
Numerical absorption correction based on gaussian integration over
            a multifaceted crystal model
;
_exptl_crystal_colour colourless
_exptl_crystal_colour_primary colourless
_exptl_crystal_density_diffrn 1.484
_exptl_crystal_density_method 'not measured'
_exptl_crystal_description prism
_exptl_crystal_F_000 1952
_exptl_crystal_size_max 0.2567
_exptl_crystal_size_mid 0.147
_exptl_crystal_size_min 0.0955
_refine_diff_density_max 1.238
_refine_diff_density_min -0.798
_refine_diff_density_rms 0.077
_refine_ls_extinction_method none
_refine_ls_goodness_of_fit_ref 1.085
_refine_ls_hydrogen_treatment constr
_refine_ls_matrix_type full
_refine_ls_number_parameters 617
_refine_ls_number_reflns 10814
_refine_ls_number_restraints 107
_refine_ls_restrained_S_all 1.083
_refine_ls_R_factor_all 0.0493
_refine_ls_R_factor_gt 0.0408
_refine_ls_shift/su_max 0.002
_refine_ls_shift/su_mean 0.000
_refine_ls_structure_factor_coef Fsqd
_refine_ls_weighting_details 'calc w=1/[\s^2^(Fo^2^)+(0.0326P)^2^+6.1362P] where P=(Fo^2^+2Fc^2^)/3'
_refine_ls_weighting_scheme calc
_refine_ls_wR_factor_gt 0.0916
_refine_ls_wR_factor_ref 0.0958
_reflns_number_gt 9469
_reflns_number_total 10814
_reflns_threshold_expression >2sigma(I)
_cod_data_source_file ic5019357_si_002.cif
_cod_data_source_block AgoLPPh3_4
_cod_original_cell_volume 4278.26(13)
_cod_database_code 4341447
_chemical_oxdiff_formula 'Ag C F3 S O3 P Ph3 C27 N7 P H25'
_reflns_odcompleteness_completeness 99.82
_reflns_odcompleteness_iscentric 1
_reflns_odcompleteness_theta 26.32
_olex2_refinement_description
;
1. Shared sites
{N22a, N22}
{H7a, H7b}
2. Others
 Fixed Sof: H7a(0.5) H7b(0.5)
 Fixed Uiso: H3(0.032) H4(0.038) H5(0.036) H6(0.03) H7a(0.027) H7b(0.027)
 H11(0.038) H12(0.042) H13(0.035) H21(0.058) H21a(0.051) H22(0.051) H22a(0.058)
 H23(0.06) H23a(0.077) H32(0.034) H33(0.04) H35(0.035) H36(0.029) H37a(0.092)
 H37b(0.092) H37c(0.092) H42(0.035) H43(0.054) H45(0.04) H46(0.032) H47a(0.122)
 H47b(0.122) H47c(0.122) H52(0.042) H53(0.049) H54(0.04) H55(0.039) H56(0.033)
 H62(0.031) H63(0.039) H64(0.038) H65(0.037) H66(0.032) H72(0.034) H73(0.044)
 H74(0.048) H75(0.05) H76(0.038)
 Fixed X: H3(0.9369) H4(1.0095) H5(0.8418) H6(0.6007) H7a(0.5717) H7b(0.5717)
 H11(0.6843) H12(0.9047) H13(0.911) H21(0.7494) H21a(0.9157) H22(0.9809)
 H22a(0.6827) H23(0.9243) H23a(0.5375) H32(0.3587) H33(0.2464) H35(0.1627)
 H36(0.2848) H37a(0.1446) H37b(0.0136) H37c(0.1373) H42(0.2002) H43(0.1265)
 H45(0.482) H46(0.5559) H47a(0.2662) H47b(0.1516) H47c(0.307) H52(0.4822)
 H53(0.5568) H54(0.5503) H55(0.4671) H56(0.3941) H62(0.111) H63(-0.1323) H64(-
 0.2174) H65(-0.0588) H66(0.1844) H72(0.6089) H73(0.7284) H74(0.6424)
 H75(0.4354) H76(0.3131)
 Fixed Y: H3(0.2808) H4(0.4402) H5(0.5626) H6(0.5255) H7a(0.2008) H7b(0.2008)
 H11(0.1438) H12(0.0616) H13(0.0852) H21(0.0124) H21a(0.0628) H22(0.071) H22a(-
 0.0149) H23(0.1895) H23a(0.066) H32(0.5003) H33(0.6483) H35(0.6072)
 H36(0.4624) H37a(0.7784) H37b(0.7281) H37c(0.7714) H42(0.2345) H43(0.1678)
 H45(0.2628) H46(0.3328) H47a(0.1989) H47b(0.1394) H47c(0.0985) H52(0.4009)
 H53(0.3219) H54(0.1552) H55(0.0664) H56(0.144) H62(0.3255) H63(0.3412)
 H64(0.3796) H65(0.4075) H66(0.3921) H72(0.414) H73(0.5601) H74(0.6908)
 H75(0.6758) H76(0.5302)
 Fixed Z: H3(0.0809) H4(0.078) H5(0.0716) H6(0.0697) H7a(0.0797) H7b(0.0797)
 H11(0.2085) H12(0.1848) H13(0.1102) H21(-0.0267) H21a(-0.0171) H22(-0.002)
 H22a(-0.0203) H23(0.0521) H23a(0.0331) H32(0.1332) H33(0.1303) H35(0.0131)
 H36(0.0148) H37a(0.0922) H37b(0.0712) H37c(0.045) H42(0.0513) H43(-0.0087)
 H45(-0.0623) H46(-0.0024) H47a(-0.1029) H47b(-0.079) H47c(-0.084) H52(0.2857)
 H53(0.3438) H54(0.3472) H55(0.2929) H56(0.2345) H62(0.1606) H63(0.1713)
 H64(0.2345) H65(0.2869) H66(0.2771) H72(0.172) H73(0.1705) H74(0.2061)
 H75(0.2436) H76(0.2448)
;

loop_
_space_group_symop_id
_space_group_symop_operation_xyz
1 'x, y, z'
2 '-x+1/2, y+1/2, -z+1/2'
3 '-x, -y, -z'
4 'x-1/2, -y-1/2, z-1/2'

loop_
_atom_site_label
_atom_site_type_symbol
_atom_site_fract_x
_atom_site_fract_y
_atom_site_fract_z
_atom_site_U_iso_or_equiv
_atom_site_adp_type
_atom_site_occupancy
_atom_site_calc_flag
_atom_site_disorder_assembly
_atom_site_disorder_group
_atom_site_refinement_flags_posn
_atom_site_refinement_flags_adp
Ag1 Ag 0.416040(19) 0.261449(14) 0.143997(5) 0.02299(6) Uani 1 d . . . .
S1 S 0.25254(8) 0.03410(5) 0.13231(2) 0.0266(2) Uani 0.875(2) d C 1 . U
S1A S 0.2671(7) 0.0692(5) 0.10832(19) 0.0384(16) Uani 0.125(2) d C 2 . U
P1 P 0.43024(6) 0.35044(4) 0.078238(17) 0.01836(12) Uani 1 d C . . .
P2 P 0.36343(6) 0.33743(5) 0.207979(17) 0.02035(12) Uani 1 d C . . .
F1 F 0.5127(2) -0.03358(16) 0.14177(6) 0.0451(5) Uani 0.875(2) d C 1 . U
F1A F 0.175(2) -0.0295(19) 0.1682(7) 0.108(8) Uani 0.125(2) d C 2 . U
F2 F 0.3492(2) -0.14276(16) 0.14474(6) 0.0435(5) Uani 0.875(2) d C 1 . U
F2A F 0.397(2) 0.0193(16) 0.1725(5) 0.099(8) Uani 0.125(2) d C 2 . U
F3 F 0.4063(2) -0.08167(16) 0.08755(6) 0.0458(5) Uani 0.875(2) d C 1 . U
F3A F 0.342(2) -0.1029(11) 0.1338(5) 0.0435(5) Uani 0.125(2) d C 2 . U
O1 O 0.3172(3) 0.1158(2) 0.11143(7) 0.0389(6) Uani 0.875(2) d C 1 . U
O1A O 0.2301(19) 0.1536(10) 0.1318(6) 0.053(5) Uani 0.125(2) d C 2 . U
O2 O 0.2432(3) 0.04611(19) 0.17523(7) 0.0427(6) Uani 0.875(2) d C 1 . U
O2A O 0.4010(13) 0.0729(12) 0.0887(4) 0.034(4) Uani 0.125(2) d C 2 . U
O3 O 0.1295(2) -0.00656(18) 0.11241(9) 0.0412(6) Uani 0.875(2) d C 1 . U
O3A O 0.1463(14) 0.0258(13) 0.0869(5) 0.040(4) Uani 0.125(2) d C 2 . U
N11 N 0.6423(2) 0.17970(16) 0.15099(6) 0.0258(4) Uani 1 d C . . .
N12 N 0.7221(2) 0.15758(15) 0.11805(6) 0.0230(4) Uani 1 d . . . .
N21 N 0.656(4) 0.077(7) 0.020(2) 0.0639(16) Uani 0.11(2) d A 1 . U
N21a N 0.8498(4) 0.1417(5) 0.0296(2) 0.0499(12) Uani 0.89(2) d A 2 . U
N22 N 0.7191(2) 0.14053(16) 0.04611(6) 0.0261(4) Uani 0.89(2) d A 2 . U
N22a N 0.7191(2) 0.14053(16) 0.04611(6) 0.0261(4) Uani 0.11(2) d A 1 . U
C1 C 0.6210(2) 0.38020(17) 0.07393(7) 0.0199(4) Uani 1 d C . . .
C2 C 0.7239(2) 0.30553(18) 0.07678(7) 0.0216(5) Uani 1 d . . . .
C3 C 0.8689(3) 0.3296(2) 0.07851(7) 0.0271(5) Uani 1 d C . . .
H3 H 0.9369 0.2808 0.0809 0.032 Uiso 1 calc . . R .
C4 C 0.9126(3) 0.4251(2) 0.07678(8) 0.0315(6) Uani 1 d . . . .
H4 H 1.0095 0.4402 0.0780 0.038 Uiso 1 calc C . R .
C5 C 0.8123(3) 0.4984(2) 0.07318(8) 0.0296(5) Uani 1 d C . . .
H5 H 0.8418 0.5626 0.0716 0.036 Uiso 1 calc . . R .
C6 C 0.6676(3) 0.47593(19) 0.07191(7) 0.0250(5) Uani 1 d . . . .
H6 H 0.6007 0.5255 0.0697 0.030 Uiso 1 calc C . R .
C7 C 0.6765(2) 0.20037(18) 0.07961(7) 0.0222(5) Uani 1 d A . . .
H7a H 0.5717 0.2008 0.0797 0.027 Uiso 0.50 calc B 1 R .
H7b H 0.5717 0.2008 0.0797 0.027 Uiso 0.50 calc B 2 R .
C10 C 0.3859(3) -0.0599(3) 0.12627(9) 0.0298(6) Uani 0.875(2) d C 1 . U
C10a C 0.3010(17) -0.0198(10) 0.1473(4) 0.0298(6) Uani 0.125(2) d C 2 . U
C11 C 0.7136(3) 0.1406(2) 0.18172(8) 0.0315(6) Uani 1 d . . . .
H11 H 0.6843 0.1438 0.2085 0.038 Uiso 1 calc C . R .
C12 C 0.8380(3) 0.0942(2) 0.16892(8) 0.0347(6) Uani 1 d C . . .
H12 H 0.9047 0.0616 0.1848 0.042 Uiso 1 calc . . R .
C13 C 0.8410(3) 0.1071(2) 0.12781(8) 0.0292(5) Uani 1 d C . . .
H13 H 0.9110 0.0852 0.1102 0.035 Uiso 1 calc . . R .
C21 C 0.762(5) 0.051(4) -0.0039(12) 0.0485(14) Uani 0.11(2) d A 1 . U
H21 H 0.7494 0.0124 -0.0267 0.058 Uiso 0.11(2) calc A 1 R .
C21a C 0.8404(9) 0.0769(3) 0.00012(16) 0.0427(14) Uani 0.89(2) d A 2 . U
H21a H 0.9157 0.0628 -0.0171 0.051 Uiso 0.89(2) calc A 2 R .
C22 C 0.891(4) 0.086(3) 0.0082(14) 0.0427(14) Uani 0.11(2) d A 1 . U
H22 H 0.9809 0.0710 -0.0020 0.051 Uiso 0.11(2) calc A 1 R .
C22a C 0.7116(8) 0.0335(5) -0.00252(14) 0.0485(14) Uani 0.89(2) d A 2 . U
H22a H 0.6827 -0.0149 -0.0203 0.058 Uiso 0.89(2) calc A 2 R .
C23 C 0.860(3) 0.149(6) 0.039(2) 0.0499(12) Uani 0.11(2) d A 1 . U
H23 H 0.9243 0.1895 0.0521 0.060 Uiso 0.11(2) calc A 1 R .
C23a C 0.6331(7) 0.0777(9) 0.0272(3) 0.0639(16) Uani 0.89(2) d A 2 . U
H23a H 0.5375 0.0660 0.0331 0.077 Uiso 0.89(2) calc A 2 R .
C31 C 0.3372(2) 0.46581(17) 0.07408(7) 0.0211(5) Uani 1 d . . . .
C32 C 0.3218(3) 0.5224(2) 0.10878(7) 0.0281(5) Uani 1 d C . . .
H32 H 0.3587 0.5003 0.1332 0.034 Uiso 1 calc . . R .
C33 C 0.2524(3) 0.6106(2) 0.10713(8) 0.0332(6) Uani 1 d . . . .
H33 H 0.2464 0.6483 0.1303 0.040 Uiso 1 calc C . R .
C34 C 0.1917(3) 0.6438(2) 0.07143(8) 0.0326(6) Uani 1 d C . . .
C35 C 0.2040(3) 0.5865(2) 0.03722(8) 0.0294(6) Uani 1 d . . . .
H35 H 0.1627 0.6072 0.0131 0.035 Uiso 1 calc C . R .
C36 C 0.2766(3) 0.49902(18) 0.03825(7) 0.0242(5) Uani 1 d C . . .
H36 H 0.2848 0.4624 0.0148 0.029 Uiso 1 calc . . R .
C37 C 0.1149(5) 0.7390(3) 0.06979(11) 0.0613(11) Uani 1 d . . . .
H37a H 0.1446 0.7784 0.0922 0.092 Uiso 1 calc C . GR .
H37b H 0.0136 0.7281 0.0712 0.092 Uiso 1 calc . . GR .
H37c H 0.1373 0.7714 0.0450 0.092 Uiso 1 calc . . GR .
C41 C 0.3854(2) 0.29173(17) 0.03083(7) 0.0200(4) Uani 1 d . . . .
C42 C 0.2569(3) 0.2409(2) 0.02851(8) 0.0289(5) Uani 1 d C . . .
H42 H 0.2002 0.2345 0.0513 0.035 Uiso 1 calc . . R .
C43 C 0.2136(3) 0.2002(3) -0.00744(10) 0.0450(8) Uani 1 d . . . .
H43 H 0.1265 0.1678 -0.0087 0.054 Uiso 1 calc C . R .
C44 C 0.2965(3) 0.2064(3) -0.04166(9) 0.0415(7) Uani 1 d C . . .
C45 C 0.4253(3) 0.2572(2) -0.03948(8) 0.0332(6) Uani 1 d . . . .
H45 H 0.4820 0.2628 -0.0623 0.040 Uiso 1 calc C . R .
C46 C 0.4697(3) 0.29936(19) -0.00354(7) 0.0265(5) Uani 1 d C . . .
H46 H 0.5559 0.3328 -0.0024 0.032 Uiso 1 calc . . R .
C47 C 0.2511(4) 0.1562(4) -0.08044(12) 0.0815(16) Uani 1 d . . . .
H47a H 0.2662 0.1989 -0.1029 0.122 Uiso 1 calc C . GR .
H47b H 0.1516 0.1394 -0.0790 0.122 Uiso 1 calc . . GR .
H47c H 0.3070 0.0985 -0.0840 0.122 Uiso 1 calc . . GR .
C51 C 0.4294(2) 0.28036(18) 0.25412(7) 0.0226(5) Uani 1 d . . . .
C52 C 0.4791(3) 0.3337(2) 0.28705(8) 0.0348(6) Uani 1 d C . . .
H52 H 0.4822 0.4009 0.2857 0.042 Uiso 1 calc . . R .
C53 C 0.5239(3) 0.2863(2) 0.32181(9) 0.0412(7) Uani 1 d . . . .
H53 H 0.5568 0.3219 0.3438 0.049 Uiso 1 calc C . R .
C54 C 0.5198(3) 0.1866(2) 0.32389(8) 0.0336(6) Uani 1 d C . . .
H54 H 0.5503 0.1552 0.3472 0.040 Uiso 1 calc . . R .
C55 C 0.4705(3) 0.1335(2) 0.29138(8) 0.0322(6) Uani 1 d . . . .
H55 H 0.4671 0.0664 0.2929 0.039 Uiso 1 calc C . R .
C56 C 0.4262(3) 0.18011(19) 0.25647(8) 0.0278(5) Uani 1 d C . . .
H56 H 0.3941 0.1440 0.2345 0.033 Uiso 1 calc . . R .
C61 C 0.1738(2) 0.35677(17) 0.21772(7) 0.0207(4) Uani 1 d . . . .
C62 C 0.0774(3) 0.34174(19) 0.18606(7) 0.0262(5) Uani 1 d C . . .
H62 H 0.1110 0.3255 0.1606 0.031 Uiso 1 calc . . R .
C63 C -0.0685(3) 0.3510(2) 0.19251(8) 0.0328(6) Uani 1 d . . . .
H63 H -0.1323 0.3412 0.1713 0.039 Uiso 1 calc C . R .
C64 C -0.1194(3) 0.3745(2) 0.23023(8) 0.0317(6) Uani 1 d C . . .
H64 H -0.2174 0.3796 0.2345 0.038 Uiso 1 calc . . R .
C65 C -0.0244(3) 0.3906(2) 0.26163(8) 0.0310(6) Uani 1 d . . . .
H65 H -0.0588 0.4075 0.2869 0.037 Uiso 1 calc C . R .
C66 C 0.1213(3) 0.38159(19) 0.25571(7) 0.0263(5) Uani 1 d C . . .
H66 H 0.1844 0.3921 0.2771 0.032 Uiso 1 calc . . R .
C71 C 0.4483(2) 0.45636(18) 0.20868(7) 0.0227(5) Uani 1 d . . . .
C72 C 0.5734(3) 0.4665(2) 0.18636(8) 0.0281(5) Uani 1 d C . . .
H72 H 0.6089 0.4140 0.1720 0.034 Uiso 1 calc . . R .
C73 C 0.6451(3) 0.5540(2) 0.18548(9) 0.0366(6) Uani 1 d . . . .
H73 H 0.7284 0.5601 0.1705 0.044 Uiso 1 calc C . R .
C74 C 0.5938(3) 0.6321(2) 0.20673(10) 0.0401(7) Uani 1 d C . . .
H74 H 0.6424 0.6908 0.2061 0.048 Uiso 1 calc . . R .
C75 C 0.4698(3) 0.6231(2) 0.22912(10) 0.0420(7) Uani 1 d . . . .
H75 H 0.4354 0.6758 0.2436 0.050 Uiso 1 calc C . R .
C76 C 0.3968(3) 0.5357(2) 0.22995(8) 0.0317(6) Uani 1 d C . . .
H76 H 0.3131 0.5302 0.2448 0.038 Uiso 1 calc . . R .

loop_
_atom_site_aniso_label
_atom_site_aniso_U_11
_atom_site_aniso_U_22
_atom_site_aniso_U_33
_atom_site_aniso_U_23
_atom_site_aniso_U_13
_atom_site_aniso_U_12
Ag1 0.02496(10) 0.02554(11) 0.01849(9) -0.00239(7) 0.00230(6) 0.00202(7)
S1 0.0319(4) 0.0196(4) 0.0282(4) -0.0006(3) -0.0001(3) 0.0023(3)
S1A 0.046(4) 0.036(4) 0.033(3) -0.001(3) 0.017(2) -0.004(3)
P1 0.0171(3) 0.0200(3) 0.0180(3) -0.0005(2) 0.0016(2) 0.0008(2)
P2 0.0219(3) 0.0228(3) 0.0163(3) -0.0013(2) -0.0003(2) 0.0026(2)
F1 0.0320(10) 0.0537(13) 0.0495(12) 0.0002(10) -0.0088(9) 0.0070(9)
F1A 0.098(13) 0.13(2) 0.101(17) 0.036(14) 0.071(12) -0.009(13)
F2 0.0647(13) 0.0229(12) 0.0428(12) 0.0070(9) -0.0006(10) 0.0076(10)
F2A 0.144(18) 0.114(15) 0.039(10) 0.006(9) -0.045(10) -0.058(15)
F3 0.0512(12) 0.0585(14) 0.0277(9) -0.0066(9) 0.0070(8) 0.0200(10)
F3A 0.0647(13) 0.0229(12) 0.0428(12) 0.0070(9) -0.0006(10) 0.0076(10)
O1 0.0578(17) 0.0233(14) 0.0354(13) 0.0064(10) -0.0107(12) -0.0106(12)
O1A 0.059(11) 0.025(7) 0.076(13) -0.016(7) 0.039(9) -0.005(7)
O2 0.0614(17) 0.0348(14) 0.0321(12) -0.0042(10) 0.0113(11) 0.0108(12)
O2A 0.028(6) 0.055(10) 0.019(6) -0.017(6) 0.008(5) -0.016(6)
O3 0.0280(12) 0.0322(14) 0.0633(18) -0.0065(12) -0.0037(11) 0.0022(10)
O3A 0.029(7) 0.048(11) 0.043(9) 0.005(7) 0.001(6) 0.004(7)
N11 0.0241(10) 0.0307(12) 0.0226(10) -0.0018(8) 0.0005(8) 0.0014(8)
N12 0.0188(9) 0.0252(11) 0.0251(10) 0.0009(8) -0.0005(7) 0.0038(8)
N21 0.041(3) 0.076(3) 0.075(5) -0.050(3) 0.001(2) -0.003(3)
N21a 0.0507(17) 0.041(2) 0.058(4) -0.023(2) 0.0336(18) -0.0136(14)
N22 0.0275(10) 0.0248(11) 0.0261(10) -0.0020(8) 0.0003(8) 0.0056(8)
N22a 0.0275(10) 0.0248(11) 0.0261(10) -0.0020(8) 0.0003(8) 0.0056(8)
C1 0.0190(10) 0.0235(12) 0.0172(10) -0.0009(8) 0.0009(8) -0.0018(9)
C2 0.0191(11) 0.0263(13) 0.0195(11) -0.0026(9) 0.0006(8) -0.0006(9)
C3 0.0192(11) 0.0360(15) 0.0260(12) -0.0012(10) 0.0003(9) 0.0005(10)
C4 0.0204(12) 0.0435(17) 0.0307(13) -0.0031(12) 0.0021(10) -0.0084(11)
C5 0.0303(13) 0.0292(14) 0.0294(13) -0.0034(10) 0.0026(10) -0.0094(11)
C6 0.0260(12) 0.0247(13) 0.0242(11) -0.0016(9) 0.0021(9) -0.0015(10)
C7 0.0177(10) 0.0258(13) 0.0230(11) -0.0012(9) -0.0014(8) 0.0033(9)
C10 0.0361(16) 0.0274(16) 0.0258(14) 0.0023(12) 0.0019(11) 0.0023(13)
C10a 0.0361(16) 0.0274(16) 0.0258(14) 0.0023(12) 0.0019(11) 0.0023(13)
C11 0.0342(14) 0.0368(16) 0.0236(12) 0.0019(11) -0.0025(10) 0.0014(11)
C12 0.0342(14) 0.0357(16) 0.0343(14) 0.0041(12) -0.0068(11) 0.0072(12)
C13 0.0231(12) 0.0289(14) 0.0356(14) 0.0018(11) -0.0011(10) 0.0082(10)
C21 0.049(3) 0.052(3) 0.0446(19) -0.0257(18) -0.008(2) 0.008(2)
C21a 0.058(4) 0.0283(19) 0.042(2) -0.0069(15) 0.022(2) -0.001(2)
C22 0.058(4) 0.0283(19) 0.042(2) -0.0069(15) 0.022(2) -0.001(2)
C22a 0.049(3) 0.052(3) 0.0446(19) -0.0257(18) -0.008(2) 0.008(2)
C23 0.0507(17) 0.041(2) 0.058(4) -0.023(2) 0.0336(18) -0.0136(14)
C23a 0.041(3) 0.076(3) 0.075(5) -0.050(3) 0.001(2) -0.003(3)
C31 0.0201(11) 0.0201(12) 0.0232(11) 0.0005(9) 0.0047(8) 0.0007(9)
C32 0.0334(13) 0.0296(14) 0.0213(12) -0.0004(10) 0.0002(10) 0.0082(10)
C33 0.0431(15) 0.0286(15) 0.0280(13) -0.0039(11) 0.0054(11) 0.0081(12)
C34 0.0428(15) 0.0239(14) 0.0310(13) 0.0055(11) 0.0093(11) 0.0085(11)
C35 0.0352(14) 0.0299(14) 0.0232(12) 0.0097(10) 0.0048(10) 0.0044(11)
C36 0.0275(12) 0.0241(13) 0.0210(11) 0.0017(9) 0.0044(9) -0.0007(9)
C37 0.106(3) 0.039(2) 0.0392(18) 0.0096(15) 0.0112(19) 0.039(2)
C41 0.0202(11) 0.0196(12) 0.0202(11) 0.0004(8) -0.0014(8) 0.0033(9)
C42 0.0219(12) 0.0341(15) 0.0305(13) -0.0049(11) -0.0011(10) -0.0022(10)
C43 0.0274(14) 0.061(2) 0.0462(17) -0.0199(16) -0.0084(12) -0.0022(14)
C44 0.0389(16) 0.055(2) 0.0308(14) -0.0167(13) -0.0143(12) 0.0154(14)
C45 0.0454(16) 0.0340(16) 0.0201(12) -0.0005(10) 0.0002(11) 0.0152(12)
C46 0.0296(13) 0.0258(13) 0.0242(12) -0.0014(10) 0.0049(10) 0.0002(10)
C47 0.052(2) 0.140(5) 0.052(2) -0.054(3) -0.0200(18) 0.017(3)
C51 0.0220(11) 0.0275(13) 0.0184(10) 0.0016(9) 0.0002(8) 0.0037(9)
C52 0.0491(17) 0.0275(15) 0.0277(13) 0.0022(11) -0.0118(12) -0.0014(12)
C53 0.0539(19) 0.0437(18) 0.0258(14) 0.0010(12) -0.0151(12) 0.0006(14)
C54 0.0315(14) 0.0439(17) 0.0253(13) 0.0096(12) -0.0021(10) 0.0112(12)
C55 0.0377(14) 0.0277(14) 0.0312(13) 0.0046(11) 0.0038(11) 0.0087(11)
C56 0.0298(13) 0.0288(14) 0.0246(12) -0.0022(10) 0.0005(10) 0.0049(10)
C61 0.0215(11) 0.0191(12) 0.0216(11) -0.0002(9) -0.0002(8) 0.0014(9)
C62 0.0273(12) 0.0293(14) 0.0221(11) -0.0032(10) -0.0019(9) -0.0002(10)
C63 0.0255(13) 0.0423(17) 0.0304(13) -0.0023(12) -0.0051(10) -0.0020(11)
C64 0.0228(12) 0.0362(16) 0.0361(14) 0.0023(12) 0.0035(10) 0.0011(11)
C65 0.0300(13) 0.0376(16) 0.0254(12) 0.0002(11) 0.0074(10) 0.0030(11)
C66 0.0272(12) 0.0311(14) 0.0206(11) -0.0014(10) 0.0002(9) -0.0001(10)
C71 0.0235(11) 0.0252(13) 0.0193(11) 0.0010(9) -0.0028(9) 0.0006(9)
C72 0.0206(11) 0.0374(15) 0.0261(12) -0.0046(11) -0.0013(9) 0.0003(10)
C73 0.0250(13) 0.0441(18) 0.0407(15) -0.0049(13) 0.0043(11) -0.0081(12)
C74 0.0392(16) 0.0337(17) 0.0475(17) 0.0002(13) 0.0025(13) -0.0106(13)
C75 0.0475(17) 0.0275(16) 0.0511(18) -0.0061(13) 0.0112(14) -0.0013(13)
C76 0.0328(14) 0.0284(14) 0.0340(14) -0.0022(11) 0.0085(11) -0.0005(11)

loop_
_atom_type_symbol
_atom_type_description
_atom_type_scat_dispersion_real
_atom_type_scat_dispersion_imag
_atom_type_scat_source
C C 0.0033 0.0016 'International Tables Vol C Tables 4.2.6.8 and 6.1.1.4'
H H 0.0000 0.0000 'International Tables Vol C Tables 4.2.6.8 and 6.1.1.4'
Ag Ag -0.8971 1.1015 'International Tables Vol C Tables 4.2.6.8 and 6.1.1.4'
F F 0.0171 0.0103 'International Tables Vol C Tables 4.2.6.8 and 6.1.1.4'
N N 0.0061 0.0033 'International Tables Vol C Tables 4.2.6.8 and 6.1.1.4'
O O 0.0106 0.0060 'International Tables Vol C Tables 4.2.6.8 and 6.1.1.4'
P P 0.1023 0.0942 'International Tables Vol C Tables 4.2.6.8 and 6.1.1.4'
S S 0.1246 0.1234 'International Tables Vol C Tables 4.2.6.8 and 6.1.1.4'

loop_
_exptl_crystal_face_index_h
_exptl_crystal_face_index_k
_exptl_crystal_face_index_l
_exptl_crystal_face_perp_dist
_exptl_oxdiff_crystal_face_indexfrac_h
_exptl_oxdiff_crystal_face_indexfrac_k
_exptl_oxdiff_crystal_face_indexfrac_l
_exptl_oxdiff_crystal_face_x
_exptl_oxdiff_crystal_face_y
_exptl_oxdiff_crystal_face_z
1 -15 -29 0.0477 0.9997 -14.9999 -29.0032 -0.0468 0.9625 0.2344
-1 15 29 0.0477 -0.9997 14.9999 29.0032 0.0468 -0.9625 -0.2344
1 14 -31 0.0661 1.0045 14.0023 -31.0045 0.9635 -0.1276 0.1342
-1 -14 31 0.0661 -1.0045 -14.0023 31.0045 -0.9635 0.1276 -0.1342
-13 -1 -11 0.1196 -12.9961 -1.0014 -11.0008 -0.1079 -0.1306 1.0025
13 1 11 0.1196 12.9961 1.0014 11.0008 0.1079 0.1306 -1.0025
-8 -15 14 0.0498 -8.0015 -15.0027 14.0027 -0.8685 0.2134 0.5006

loop_
_geom_angle_atom_site_label_1
_geom_angle_atom_site_label_2
_geom_angle_atom_site_label_3
_geom_angle
P2 Ag1 P1 124.13(2)
P2 Ag1 O1 131.42(7)
O1 Ag1 P1 92.39(6)
O1A Ag1 P1 102.0(5)
O1A Ag1 P2 106.0(4)
O1A Ag1 O1 28.4(3)
O1A Ag1 N11 111.8(4)
N11 Ag1 P1 105.25(5)
N11 Ag1 P2 107.59(5)
N11 Ag1 O1 89.19(8)
O1 S1 C10 102.46(16)
O2 S1 O1 114.11(16)
O2 S1 O3 116.56(17)
O2 S1 C10 103.77(15)
O3 S1 O1 114.71(16)
O3 S1 C10 102.61(15)
O1A S1A O3A 114.0(11)
O1A S1A C10a 101.8(10)
O2A S1A O1A 115.7(10)
O2A S1A O3A 118.4(9)
O2A S1A C10a 101.5(9)
O3A S1A C10a 101.5(9)
C1 P1 Ag1 103.52(7)
C31 P1 Ag1 117.89(8)
C31 P1 C1 105.16(11)
C41 P1 Ag1 121.34(8)
C41 P1 C1 104.62(10)
C41 P1 C31 102.59(11)
C51 P2 Ag1 118.52(8)
C51 P2 C71 103.51(11)
C61 P2 Ag1 114.94(8)
C61 P2 C51 103.85(11)
C61 P2 C71 106.76(11)
C71 P2 Ag1 108.16(8)
S1 O1 Ag1 125.53(14)
S1A O1A Ag1 115.5(10)
N12 N11 Ag1 120.90(14)
C11 N11 Ag1 134.50(17)
C11 N11 N12 104.4(2)
N11 N12 C7 116.67(18)
C13 N12 N11 112.2(2)
C13 N12 C7 130.7(2)
C21 N21 N22a 103.6(15)
N21 N22a C7 137.4(16)
C23 N22a N21 111.3(14)
C23 N22a C7 111.3(16)
C2 C1 P1 119.47(18)
C6 C1 P1 121.35(18)
C6 C1 C2 118.9(2)
C1 C2 C7 120.2(2)
C3 C2 C1 119.3(2)
C3 C2 C7 120.5(2)
C2 C3 H3 119.6
C4 C3 C2 120.8(2)
C4 C3 H3 119.6
C3 C4 H4 119.9
C3 C4 C5 120.1(2)
C5 C4 H4 119.9
C4 C5 H5 120.1
C4 C5 C6 119.9(3)
C6 C5 H5 120.1
C1 C6 H6 119.5
C5 C6 C1 121.0(2)
C5 C6 H6 119.5
N12 C7 C2 110.83(19)
N12 C7 H7a 106.6
N12 C7 H7b 106.6
N22a C7 N12 110.96(19)
N22a C7 C2 114.7(2)
N22a C7 H7a 106.6
N22a C7 H7b 106.6
C2 C7 H7a 106.6
C2 C7 H7b 106.6
H7a C7 H7b 0.0
F1 C10 S1 111.8(2)
F1 C10 F2 106.5(2)
F2 C10 S1 112.5(2)
F3 C10 S1 111.7(2)
F3 C10 F1 107.4(3)
F3 C10 F2 106.5(3)
F1A C10a S1A 106.1(13)
F2A C10a S1A 106.7(12)
F2A C10a F1A 107.2(17)
F3A C10a S1A 114.2(12)
F3A C10a F1A 110.0(17)
F3A C10a F2A 112.2(17)
N11 C11 H11 124.2
N11 C11 C12 111.6(2)
C12 C11 H11 124.2
C11 C12 H12 127.4
C13 C12 C11 105.3(2)
C13 C12 H12 127.4
N12 C13 C12 106.4(2)
N12 C13 H13 126.8
C12 C13 H13 126.8
N21 C21 H21 123.5
N21 C21 C22 112.9(18)
C22 C21 H21 123.5
N21a C21a H21a 123.1
N21a C21a C22a 113.8(4)
C22a C21a H21a 123.1
C21 C22 H22 127.6
C21 C22 C23 104.8(17)
C23 C22 H22 127.6
C21a C22a H22a 128.2
C21a C22a C23a 103.6(4)
C23a C22a H22a 128.2
N22a C23 C22 106.9(16)
N22a C23 H23 126.6
C22 C23 H23 126.6
C22a C23a H23a 126.2
C32 C31 P1 118.57(18)
C36 C31 P1 123.06(18)
C36 C31 C32 118.3(2)
C31 C32 H32 119.6
C33 C32 C31 120.7(2)
C33 C32 H32 119.6
C32 C33 H33 119.5
C32 C33 C34 121.0(2)
C34 C33 H33 119.5
C33 C34 C35 118.2(2)
C33 C34 C37 121.0(3)
C35 C34 C37 120.9(3)
C34 C35 H35 119.3
C36 C35 C34 121.4(2)
C36 C35 H35 119.3
C31 C36 H36 119.8
C35 C36 C31 120.4(2)
C35 C36 H36 119.8
C34 C37 H37a 109.5
C34 C37 H37b 109.5
C34 C37 H37c 109.5
H37a C37 H37b 109.5
H37a C37 H37c 109.5
H37b C37 H37c 109.5
C42 C41 P1 117.88(18)
C46 C41 P1 123.04(19)
C46 C41 C42 119.0(2)
C41 C42 H42 119.9
C43 C42 C41 120.2(3)
C43 C42 H42 119.9
C42 C43 H43 119.2
C42 C43 C44 121.5(3)
C44 C43 H43 119.2
C43 C44 C45 118.5(3)
C43 C44 C47 120.8(3)
C45 C44 C47 120.7(3)
C44 C45 H45 119.7
C46 C45 C44 120.6(3)
C46 C45 H45 119.7
C41 C46 H46 119.9
C45 C46 C41 120.2(2)
C45 C46 H46 119.9
C44 C47 H47a 109.5
C44 C47 H47b 109.5
C44 C47 H47c 109.5
H47a C47 H47b 109.5
H47a C47 H47c 109.5
H47b C47 H47c 109.5
C52 C51 P2 122.5(2)
C56 C51 P2 118.10(18)
C56 C51 C52 119.4(2)
C51 C52 H52 120.1
C53 C52 C51 119.8(3)
C53 C52 H52 120.1
C52 C53 H53 119.9
C54 C53 C52 120.3(3)
C54 C53 H53 119.9
C53 C54 H54 120.0
C53 C54 C55 120.1(2)
C55 C54 H54 120.0
C54 C55 H55 119.9
C54 C55 C56 120.1(3)
C56 C55 H55 119.9
C51 C56 H56 119.9
C55 C56 C51 120.3(2)
C55 C56 H56 119.9
C62 C61 P2 117.99(18)
C62 C61 C66 119.1(2)
C66 C61 P2 122.86(18)
C61 C62 H62 119.9
C63 C62 C61 120.1(2)
C63 C62 H62 119.9
C62 C63 H63 119.8
C64 C63 C62 120.4(2)
C64 C63 H63 119.8
C63 C64 H64 120.1
C63 C64 C65 119.8(2)
C65 C64 H64 120.1
C64 C65 H65 119.7
C64 C65 C66 120.5(2)
C66 C65 H65 119.7
C61 C66 H66 120.0
C65 C66 C61 120.1(2)
C65 C66 H66 120.0
C72 C71 P2 116.71(19)
C76 C71 P2 124.41(19)
C76 C71 C72 118.9(2)
C71 C72 H72 119.8
C73 C72 C71 120.5(3)
C73 C72 H72 119.8
C72 C73 H73 119.9
C74 C73 C72 120.3(3)
C74 C73 H73 119.9
C73 C74 H74 120.0
C73 C74 C75 119.9(3)
C75 C74 H74 120.0
C74 C75 H75 119.9
C74 C75 C76 120.1(3)
C76 C75 H75 119.9
C71 C76 H76 119.8
C75 C76 C71 120.3(3)
C75 C76 H76 119.8

loop_
_geom_bond_atom_site_label_1
_geom_bond_atom_site_label_2
_geom_bond_distance
Ag1 P1 2.5060(6)
Ag1 P2 2.4186(6)
Ag1 O1 2.461(3)
Ag1 O1A 2.323(17)
Ag1 N11 2.408(2)
S1 O1 1.457(3)
S1 O2 1.435(2)
S1 O3 1.437(2)
S1 C10 1.812(3)
S1A O1A 1.446(13)
S1A O2A 1.414(12)
S1A O3A 1.459(13)
S1A C10a 1.809(14)
P1 C1 1.835(2)
P1 C31 1.821(2)
P1 C41 1.815(2)
P2 C51 1.825(2)
P2 C61 1.823(2)
P2 C71 1.825(3)
F1 C10 1.339(4)
F1A C10a 1.379(16)
F2 C10 1.344(4)
F2A C10a 1.335(16)
F3 C10 1.332(3)
F3A C10a 1.291(16)
N11 N12 1.360(3)
N11 C11 1.328(3)
N12 C7 1.465(3)
N12 C13 1.350(3)
N21 N22a 1.359(16)
N21 C21 1.325(17)
N21a C21a 1.327(5)
N22a C7 1.442(3)
N22a C23 1.347(17)
C1 C6 1.394(3)
C2 C1 1.414(3)
C2 C3 1.396(3)
C3 H3 0.9300
C4 C3 1.383(4)
C4 H4 0.9300
C5 C4 1.384(4)
C5 H5 0.9300
C6 C5 1.388(3)
C6 H6 0.9300
C7 C2 1.522(4)
C7 H7a 0.9800
C7 H7b 0.9800
C11 H11 0.9300
C11 C12 1.396(4)
C12 H12 0.9300
C12 C13 1.374(4)
C13 H13 0.9300
C21 H21 0.9300
C21 C22 1.361(16)
C21a H21a 0.9300
C21a C22a 1.346(5)
C22 H22 0.9300
C22 C23 1.366(17)
C22a H22a 0.9300
C22a C23a 1.375(6)
C23 H23 0.9300
C23a H23a 0.9300
C31 C32 1.398(3)
C31 C36 1.390(3)
C32 H32 0.9300
C32 C33 1.382(4)
C33 H33 0.9300
C33 C34 1.387(4)
C34 C35 1.388(4)
C34 C37 1.499(4)
C35 H35 0.9300
C35 C36 1.387(4)
C36 H36 0.9300
C37 H37a 0.9600
C37 H37b 0.9600
C37 H37c 0.9600
C41 C42 1.393(3)
C41 C46 1.392(3)
C42 H42 0.9300
C43 C42 1.376(4)
C43 H43 0.9300
C44 C43 1.379(5)
C44 C47 1.518(4)
C45 C44 1.395(5)
C45 H45 0.9300
C46 C45 1.387(4)
C46 H46 0.9300
C47 H47a 0.9600
C47 H47b 0.9600
C47 H47c 0.9600
C51 C52 1.394(3)
C51 C56 1.388(4)
C52 H52 0.9300
C53 C52 1.388(4)
C53 H53 0.9300
C54 C53 1.380(4)
C54 H54 0.9300
C55 C54 1.380(4)
C55 H55 0.9300
C56 C55 1.385(4)
C56 H56 0.9300
C61 C62 1.394(3)
C61 C66 1.396(3)
C62 H62 0.9300
C63 C62 1.388(4)
C63 H63 0.9300
C64 C63 1.379(4)
C64 H64 0.9300
C65 C64 1.381(4)
C65 H65 0.9300
C66 C65 1.383(4)
C66 H66 0.9300
C71 C72 1.394(3)
C71 C76 1.391(4)
C72 H72 0.9300
C72 C73 1.383(4)
C73 H73 0.9300
C73 C74 1.376(4)
C74 H74 0.9300
C74 C75 1.385(4)
C75 H75 0.9300
C75 C76 1.387(4)
C76 H76 0.9300

loop_
_geom_torsion_atom_site_label_1
_geom_torsion_atom_site_label_2
_geom_torsion_atom_site_label_3
_geom_torsion_atom_site_label_4
_geom_torsion
Ag1 P1 C1 C2 54.47(18)
Ag1 P1 C1 C6 -119.08(18)
Ag1 P1 C31 C32 30.2(2)
Ag1 P1 C31 C36 -147.68(17)
Ag1 P1 C41 C42 49.3(2)
Ag1 P1 C41 C46 -134.04(19)
Ag1 P2 C51 C52 142.8(2)
Ag1 P2 C51 C56 -38.8(2)
Ag1 P2 C61 C62 -10.1(2)
Ag1 P2 C61 C66 167.01(19)
Ag1 P2 C71 C72 -29.8(2)
Ag1 P2 C71 C76 150.6(2)
Ag1 N11 N12 C7 10.4(3)
Ag1 N11 N12 C13 -176.39(17)
Ag1 N11 C11 C12 175.06(19)
P1 Ag1 P2 C51 -153.94(9)
P1 Ag1 P2 C61 82.48(9)
P1 Ag1 P2 C71 -36.68(8)
P1 Ag1 O1 S1 -167.23(18)
P1 Ag1 O1A S1A 78.5(12)
P1 Ag1 N11 N12 -24.31(19)
P1 Ag1 N11 C11 161.6(2)
P1 C1 C6 C5 172.77(19)
P1 C31 C32 C33 179.8(2)
P1 C31 C36 C35 178.42(19)
P1 C41 C42 C43 176.0(2)
P1 C41 C46 C45 -176.4(2)
P2 Ag1 P1 C1 92.99(8)
P2 Ag1 P1 C31 -22.58(9)
P2 Ag1 P1 C41 -150.24(9)
P2 Ag1 O1 S1 -25.4(2)
P2 Ag1 O1A S1A -150.4(11)
P2 Ag1 N11 N12 -158.46(16)
P2 Ag1 N11 C11 27.4(3)
P2 C51 C52 C53 178.0(2)
P2 C51 C56 C55 -177.8(2)
P2 C61 C62 C63 176.9(2)
P2 C61 C66 C65 -176.8(2)
P2 C71 C72 C73 -179.5(2)
P2 C71 C76 C75 179.1(2)
O1 Ag1 P1 C1 -121.10(10)
O1 Ag1 P1 C31 123.33(11)
O1 Ag1 P1 C41 -4.33(11)
O1 Ag1 P2 C51 74.37(12)
O1 Ag1 P2 C61 -49.20(12)
O1 Ag1 P2 C71 -168.36(11)
O1 Ag1 O1A S1A 6.1(4)
O1 Ag1 N11 N12 67.94(18)
O1 Ag1 N11 C11 -106.2(3)
O1 S1 C10 F1 58.3(2)
O1 S1 C10 F2 178.1(2)
O1 S1 C10 F3 -62.1(3)
O1A Ag1 P1 C1 -148.1(4)
O1A Ag1 P1 C31 96.3(4)
O1A Ag1 P1 C41 -31.3(4)
O1A Ag1 P2 C51 89.0(5)
O1A Ag1 P2 C61 -34.5(5)
O1A Ag1 P2 C71 -153.7(5)
O1A Ag1 O1 S1 -56.2(11)
O1A Ag1 N11 N12 85.6(5)
O1A Ag1 N11 C11 -88.5(5)
O1A S1A C10a F1A 60.9(17)
O1A S1A C10a F2A -53.2(17)
O1A S1A C10a F3A -177.7(15)
O2 S1 O1 Ag1 3.0(2)
O2 S1 C10 F1 -60.7(3)
O2 S1 C10 F2 59.1(3)
O2 S1 C10 F3 178.9(2)
O2A S1A O1A Ag1 -12.9(16)
O2A S1A C10a F1A -179.4(15)
O2A S1A C10a F2A 66.5(16)
O2A S1A C10a F3A -58.1(16)
O3 S1 O1 Ag1 141.13(16)
O3 S1 C10 F1 177.5(2)
O3 S1 C10 F2 -62.7(3)
O3 S1 C10 F3 57.1(3)
O3A S1A O1A Ag1 -155.3(11)
O3A S1A C10a F1A -57.0(16)
O3A S1A C10a F2A -171.1(15)
O3A S1A C10a F3A 64.4(16)
N11 Ag1 P1 C1 -31.28(10)
N11 Ag1 P1 C31 -146.86(10)
N11 Ag1 P1 C41 85.48(10)
N11 Ag1 P2 C51 -30.69(11)
N11 Ag1 P2 C61 -154.27(10)
N11 Ag1 P2 C71 86.57(10)
N11 Ag1 O1 S1 87.54(19)
N11 Ag1 O1A S1A -33.5(14)
N11 N12 C7 N22a -152.6(2)
N11 N12 C7 C2 78.7(2)
N11 N12 C13 C12 0.9(3)
N11 C11 C12 C13 0.3(3)
N12 N11 C11 C12 0.3(3)
N12 C7 C2 C1 -117.1(2)
N12 C7 C2 C3 60.4(3)
N21 N22a C7 N12 104(7)
N21 N22a C7 C2 -129(7)
N21 N22a C23 C22 -3(9)
N21 C21 C22 C23 -8(9)
N21a C21a C22a C23a 2.0(10)
N22a N21 C21 C22 6(10)
N22a C7 C2 C1 116.3(2)
N22a C7 C2 C3 -66.2(3)
C1 P1 C31 C32 -84.4(2)
C1 P1 C31 C36 97.6(2)
C1 P1 C41 C42 165.5(2)
C1 P1 C41 C46 -17.8(2)
C1 C2 C3 C4 -1.1(4)
C1 C6 C5 C4 -0.5(4)
C2 C1 C6 C5 -0.8(3)
C3 C2 C1 P1 -172.12(18)
C3 C2 C1 C6 1.6(3)
C5 C4 C3 C2 -0.2(4)
C6 C5 C4 C3 1.0(4)
C7 N12 C13 C12 172.9(2)
C7 N22a C23 C22 177(4)
C7 C2 C1 P1 5.4(3)
C7 C2 C1 C6 179.2(2)
C7 C2 C3 C4 -178.7(2)
C10 S1 O1 Ag1 -108.51(18)
C10a S1A O1A Ag1 96.2(11)
C11 N11 N12 C7 -174.0(2)
C11 N11 N12 C13 -0.7(3)
C11 C12 C13 N12 -0.7(3)
C13 N12 C7 N22a 35.6(4)
C13 N12 C7 C2 -93.0(3)
C21 N21 N22a C7 178(3)
C21 N21 N22a C23 -2(10)
C21 C22 C23 N22a 6(8)
C23 N22a C7 N12 -75(5)
C23 N22a C7 C2 51(5)
C31 P1 C1 C2 178.78(18)
C31 P1 C1 C6 5.2(2)
C31 P1 C41 C42 -84.9(2)
C31 P1 C41 C46 91.8(2)
C31 C32 C33 C34 2.4(4)
C32 C31 C36 C35 0.5(4)
C32 C33 C34 C35 -0.8(4)
C32 C33 C34 C37 179.2(3)
C33 C34 C35 C36 -1.0(4)
C34 C35 C36 C31 1.1(4)
C36 C31 C32 C33 -2.2(4)
C37 C34 C35 C36 179.1(3)
C41 P1 C1 C2 -73.5(2)
C41 P1 C1 C6 112.9(2)
C41 P1 C31 C32 166.4(2)
C41 P1 C31 C36 -11.5(2)
C41 C46 C45 C44 -0.3(4)
C42 C41 C46 C45 0.3(4)
C44 C43 C42 C41 1.5(5)
C45 C44 C43 C42 -1.5(5)
C46 C41 C42 C43 -0.9(4)
C46 C45 C44 C43 0.9(4)
C46 C45 C44 C47 -177.1(3)
C47 C44 C43 C42 176.5(3)
C51 P2 C61 C62 -141.1(2)
C51 P2 C61 C66 35.9(2)
C51 P2 C71 C72 96.8(2)
C51 P2 C71 C76 -82.9(2)
C51 C56 C55 C54 -0.8(4)
C52 C51 C56 C55 0.7(4)
C54 C53 C52 C51 0.2(5)
C55 C54 C53 C52 -0.3(5)
C56 C51 C52 C53 -0.4(4)
C56 C55 C54 C53 0.5(4)
C61 P2 C51 C52 -88.2(2)
C61 P2 C51 C56 90.1(2)
C61 P2 C71 C72 -153.99(18)
C61 P2 C71 C76 26.4(2)
C61 C66 C65 C64 0.4(4)
C62 C61 C66 C65 0.3(4)
C64 C63 C62 C61 -0.3(4)
C65 C64 C63 C62 1.1(4)
C66 C61 C62 C63 -0.3(4)
C66 C65 C64 C63 -1.1(4)
C71 P2 C51 C52 23.1(2)
C71 P2 C51 C56 -158.5(2)
C71 P2 C61 C62 109.9(2)
C71 P2 C61 C66 -73.1(2)
C71 C72 C73 C74 0.1(4)
C72 C71 C76 C75 -0.5(4)
C72 C73 C74 C75 0.0(5)
C73 C74 C75 C76 -0.4(5)
C74 C75 C76 C71 0.6(5)
C76 C71 C72 C73 0.1(4)
